data_4036389
loop_
_publ_author_name
'Ghorai, Manas K.'
'Halder, Sandipan'
'Das, Subhomoy'

_publ_section_title
;
 Domino Michael-Michael and Aldol-Aldol Reactions: Diastereoselective
 Synthesis of Functionalized Cyclohexanone Derivatives Containing
 Quaternary Carbon Center.
;
_journal_issue 19
_journal_name_full 'The Journal of organic chemistry'
_journal_page_first 9700
_journal_page_last 9712
_journal_paper_doi 10.1021/acs.joc.5b01768
_journal_volume 80
_journal_year 2015
_chemical_formula_sum 'C24 H36 O4'
_chemical_formula_weight 388.53
_space_group_IT_number 14
_space_group_name_Hall '-P 2yn'
_space_group_name_H-M_alt 'P 1 21/n 1'
_symmetry_cell_setting monoclinic
_symmetry_space_group_name_H-M 'P 1 21/n 1'
_atom_sites_solution_hydrogens geom
_atom_sites_solution_primary direct
_atom_sites_solution_secondary difmap
_audit_creation_method SHELXL-97
_cell_angle_alpha 90.000(5)
_cell_angle_beta 95.485(5)
_cell_angle_gamma 90.000(5)
_cell_formula_units_Z 4
_cell_length_a 12.610(5)
_cell_length_b 10.614(5)
_cell_length_c 15.843(5)
_cell_measurement_reflns_used 1555
_cell_measurement_temperature 100(2)
_cell_measurement_theta_max 22.80
_cell_measurement_theta_min 2.31
_cell_volume 2110.8(15)
_computing_cell_refinement 'Bruker SAINT 6.45 ( Bruker, 2003)'
_computing_data_collection 'Bruker SMART 5.628 (Bruker, 2003)'
_computing_data_reduction 'Bruker SAINT 6.45 ( Bruker, 2003)'
_computing_molecular_graphics 'Diamond 2.1e'
_computing_structure_refinement 'SHELXL-97 (Sheldrick, 1997)'
_computing_structure_solution 'SIR 97'
_diffrn_ambient_temperature 100(2)
_diffrn_measured_fraction_theta_full 0.999
_diffrn_measured_fraction_theta_max 0.999
_diffrn_measurement_device_type 'Bruker Apex CCD area detector'
_diffrn_measurement_method /w-scans
_diffrn_radiation_monochromator graphite
_diffrn_radiation_source 'fine-focus sealed tube'
_diffrn_radiation_type MoK\a
_diffrn_radiation_wavelength 0.71069
_diffrn_reflns_av_R_equivalents 0.0496
_diffrn_reflns_av_sigmaI/netI 0.0629
_diffrn_reflns_limit_h_max 13
_diffrn_reflns_limit_h_min -15
_diffrn_reflns_limit_k_max 12
_diffrn_reflns_limit_k_min -12
_diffrn_reflns_limit_l_max 14
_diffrn_reflns_limit_l_min -19
_diffrn_reflns_number 11164
_diffrn_reflns_theta_full 25.50
_diffrn_reflns_theta_max 25.50
_diffrn_reflns_theta_min 2.17
_exptl_absorpt_coefficient_mu 0.081
_exptl_absorpt_correction_T_max 0.9895
_exptl_absorpt_correction_T_min 0.9847
_exptl_absorpt_correction_type empirical
_exptl_absorpt_process_details 'SADABAS 2.10 (Bruker 2003)'
_exptl_crystal_colour colorless
_exptl_crystal_density_diffrn 1.223
_exptl_crystal_density_method 'not measured'
_exptl_crystal_description prism
_exptl_crystal_F_000 848
_exptl_crystal_size_max 0.19
_exptl_crystal_size_mid 0.15
_exptl_crystal_size_min 0.13
_refine_diff_density_max 0.394
_refine_diff_density_min -0.330
_refine_diff_density_rms 0.057
_refine_ls_extinction_method none
_refine_ls_goodness_of_fit_ref 1.032
_refine_ls_hydrogen_treatment constr
_refine_ls_matrix_type full
_refine_ls_number_parameters 253
_refine_ls_number_reflns 3925
_refine_ls_number_restraints 0
_refine_ls_restrained_S_all 1.032
_refine_ls_R_factor_all 0.0874
_refine_ls_R_factor_gt 0.0568
_refine_ls_shift/su_max 0.000
_refine_ls_shift/su_mean 0.000
_refine_ls_structure_factor_coef Fsqd
_refine_ls_weighting_details 'calc w=1/[\s^2^(Fo^2^)+(0.0757P)^2^+0.4146P] where P=(Fo^2^+2Fc^2^)/3'
_refine_ls_weighting_scheme calc
_refine_ls_wR_factor_gt 0.1361
_refine_ls_wR_factor_ref 0.1575
_reflns_number_gt 2669
_reflns_number_total 3925
_reflns_threshold_expression >2sigma(I)
_cod_data_source_file jo5b01768_si_002.cif
_cod_data_source_block Compound8g
_cod_depositor_comments
;
The following automatic conversions were performed:

data item '_symmetry_cell_setting' value 'Monoclinic' was changed to
'monoclinic' in accordance with the
/home/saulius/struct/COD-crude-data/automatic-downloads/DataCite-retrospective/ACS/depositions/lib/dictionaries/cif_core.dic
dictionary named 'cif_core.dic' version 2.4.2 last updated on
2011-04-26.

Automatic conversion script
Id: cif_fix_values 6909 2019-04-08 15:41:33Z antanas 
;
_cod_original_sg_symbol_H-M P2(1)/n
_cod_database_code 4036389

loop_
_symmetry_equiv_pos_as_xyz
'x, y, z'
'-x+1/2, y+1/2, -z+1/2'
'-x, -y, -z'
'x-1/2, -y-1/2, z-1/2'

loop_
_atom_site_label
_atom_site_type_symbol
_atom_site_fract_x
_atom_site_fract_y
_atom_site_fract_z
_atom_site_U_iso_or_equiv
_atom_site_adp_type
_atom_site_occupancy
_atom_site_symmetry_multiplicity
_atom_site_calc_flag
_atom_site_refinement_flags
C1 C 0.28708(17) -0.1900(2) 0.11823(14) 0.0195(5) Uani 1 1 d .
C2 C 0.30732(18) -0.0888(2) 0.05023(14) 0.0204(5) Uani 1 1 d .
H2 H 0.3632 -0.0343 0.0775 0.024 Uiso 1 1 calc R
C3 C 0.35809(18) -0.1537(2) -0.02235(15) 0.0235(5) Uani 1 1 d .
H3A H 0.3029 -0.1978 -0.0575 0.028 Uiso 1 1 calc R
H3B H 0.3872 -0.0895 -0.0572 0.028 Uiso 1 1 calc R
C4 C 0.44367(18) -0.2442(2) 0.00544(15) 0.0219(5) Uani 1 1 d .
C5 C 0.46134(18) -0.2913(2) 0.08582(15) 0.0206(5) Uani 1 1 d .
C6 C 0.39787(18) -0.2418(2) 0.15622(14) 0.0213(5) Uani 1 1 d .
H6 H 0.3837 -0.3140 0.1920 0.026 Uiso 1 1 calc R
C7 C 0.53800(18) -0.3910(2) 0.10134(15) 0.0255(6) Uani 1 1 d .
C8 C 0.5480(2) -0.4626(2) 0.18289(16) 0.0302(6) Uani 1 1 d .
H8A H 0.6030 -0.5249 0.1816 0.045 Uiso 1 1 calc R
H8B H 0.4815 -0.5034 0.1903 0.045 Uiso 1 1 calc R
H8C H 0.5657 -0.4056 0.2291 0.045 Uiso 1 1 calc R
C9 C 0.21077(18) -0.2935(2) 0.07884(14) 0.0213(5) Uani 1 1 d .
C10 C 0.24125(19) -0.4292(2) 0.07720(16) 0.0248(6) Uani 1 1 d .
H10A H 0.1831 -0.4772 0.0501 0.037 Uiso 1 1 calc R
H10B H 0.2577 -0.4588 0.1342 0.037 Uiso 1 1 calc R
H10C H 0.3026 -0.4388 0.0462 0.037 Uiso 1 1 calc R
C11 C 0.23061(18) -0.1337(2) 0.19188(14) 0.0204(5) Uani 1 1 d .
C12 C 0.17257(19) -0.2213(2) 0.24607(15) 0.0266(6) Uani 1 1 d .
H12A H 0.1415 -0.1738 0.2890 0.040 Uiso 1 1 calc R
H12B H 0.2217 -0.2819 0.2724 0.040 Uiso 1 1 calc R
H12C H 0.1174 -0.2643 0.2114 0.040 Uiso 1 1 calc R
C13 C 0.21561(18) 0.0019(2) 0.01774(14) 0.0212(5) Uani 1 1 d .
H13 H 0.1628 0.0005 0.0593 0.025 Uiso 1 1 calc R
C14 C 0.15716(19) -0.0296(2) -0.06906(15) 0.0264(6) Uani 1 1 d .
H14A H 0.2081 -0.0337 -0.1111 0.032 Uiso 1 1 calc R
H14B H 0.1235 -0.1115 -0.0665 0.032 Uiso 1 1 calc R
C15 C 0.0728(2) 0.0695(2) -0.09536(16) 0.0287(6) Uani 1 1 d .
H15A H 0.0371 0.0475 -0.1503 0.034 Uiso 1 1 calc R
H15B H 0.0200 0.0705 -0.0547 0.034 Uiso 1 1 calc R
C16 C 0.1217(2) 0.1997(2) -0.10006(16) 0.0295(6) Uani 1 1 d .
H16A H 0.1719 0.2006 -0.1428 0.035 Uiso 1 1 calc R
H16B H 0.0663 0.2610 -0.1160 0.035 Uiso 1 1 calc R
C17 C 0.1784(2) 0.2338(2) -0.01442(16) 0.0293(6) Uani 1 1 d .
H17A H 0.1265 0.2419 0.0266 0.035 Uiso 1 1 calc R
H17B H 0.2134 0.3147 -0.0185 0.035 Uiso 1 1 calc R
C18 C 0.26051(19) 0.1355(2) 0.01625(15) 0.0249(6) Uani 1 1 d .
H18A H 0.2904 0.1577 0.0730 0.030 Uiso 1 1 calc R
H18B H 0.3179 0.1370 -0.0204 0.030 Uiso 1 1 calc R
C19 C 0.46176(18) -0.1423(2) 0.21529(14) 0.0217(5) Uani 1 1 d .
H19 H 0.4242 -0.0619 0.2063 0.026 Uiso 1 1 calc R
C20 C 0.57609(19) -0.1192(2) 0.19545(15) 0.0264(6) Uani 1 1 d .
H20A H 0.6158 -0.1975 0.2018 0.032 Uiso 1 1 calc R
H20B H 0.5760 -0.0920 0.1370 0.032 Uiso 1 1 calc R
C21 C 0.6311(2) -0.0199(2) 0.25358(16) 0.0307(6) Uani 1 1 d .
H21A H 0.7043 -0.0104 0.2405 0.037 Uiso 1 1 calc R
H21B H 0.5954 0.0604 0.2435 0.037 Uiso 1 1 calc R
C22 C 0.6297(2) -0.0556(2) 0.34620(16) 0.0289(6) Uani 1 1 d .
H22A H 0.6626 0.0109 0.3817 0.035 Uiso 1 1 calc R
H22B H 0.6706 -0.1321 0.3577 0.035 Uiso 1 1 calc R
C23 C 0.51595(19) -0.0760(2) 0.36753(15) 0.0277(6) Uani 1 1 d .
H23A H 0.4772 0.0030 0.3615 0.033 Uiso 1 1 calc R
H23B H 0.5166 -0.1032 0.4260 0.033 Uiso 1 1 calc R
C24 C 0.45950(19) -0.1749(2) 0.30933(15) 0.0253(6) Uani 1 1 d .
H24A H 0.3860 -0.1821 0.3221 0.030 Uiso 1 1 calc R
H24B H 0.4935 -0.2559 0.3204 0.030 Uiso 1 1 calc R
O1 O 0.12256(13) -0.25992(15) 0.05030(11) 0.0312(4) Uani 1 1 d .
O2 O 0.49951(13) -0.28012(15) -0.05778(10) 0.0278(4) Uani 1 1 d .
H2A H 0.5437 -0.3330 -0.0403 0.042 Uiso 1 1 calc R
O3 O 0.59680(13) -0.42359(16) 0.04525(11) 0.0303(4) Uani 1 1 d .
O4 O 0.23436(13) -0.02143(15) 0.20719(10) 0.0262(4) Uani 1 1 d .

loop_
_atom_site_aniso_label
_atom_site_aniso_U_11
_atom_site_aniso_U_22
_atom_site_aniso_U_33
_atom_site_aniso_U_23
_atom_site_aniso_U_13
_atom_site_aniso_U_12
C1 0.0185(12) 0.0189(12) 0.0211(13) 0.0008(10) 0.0021(9) 0.0015(9)
C2 0.0214(13) 0.0195(12) 0.0202(13) -0.0004(10) 0.0017(9) -0.0027(10)
C3 0.0230(13) 0.0260(13) 0.0217(13) 0.0016(10) 0.0023(10) -0.0010(10)
C4 0.0200(13) 0.0215(13) 0.0250(14) -0.0054(10) 0.0062(10) -0.0067(10)
C5 0.0180(12) 0.0202(12) 0.0235(13) -0.0027(10) 0.0010(9) -0.0017(10)
C6 0.0211(13) 0.0203(12) 0.0223(13) 0.0038(10) 0.0013(10) 0.0009(10)
C7 0.0213(13) 0.0255(14) 0.0289(15) -0.0053(11) -0.0012(11) -0.0037(10)
C8 0.0285(14) 0.0260(14) 0.0357(16) -0.0015(12) 0.0008(11) 0.0052(11)
C9 0.0225(13) 0.0254(13) 0.0163(13) 0.0011(10) 0.0039(10) -0.0003(10)
C10 0.0237(13) 0.0224(13) 0.0285(14) -0.0030(10) 0.0039(10) -0.0023(10)
C11 0.0198(12) 0.0227(14) 0.0181(13) 0.0023(10) -0.0017(9) 0.0011(10)
C12 0.0285(14) 0.0261(14) 0.0259(14) 0.0010(11) 0.0070(11) 0.0013(11)
C13 0.0224(13) 0.0225(13) 0.0189(13) 0.0007(10) 0.0026(10) 0.0002(9)
C14 0.0292(14) 0.0259(14) 0.0238(14) -0.0023(11) 0.0006(10) 0.0009(11)
C15 0.0290(14) 0.0313(15) 0.0245(14) -0.0021(11) -0.0040(11) 0.0024(11)
C16 0.0290(14) 0.0297(14) 0.0299(15) 0.0067(11) 0.0033(11) 0.0055(11)
C17 0.0303(15) 0.0246(14) 0.0337(16) 0.0015(11) 0.0056(11) -0.0012(11)
C18 0.0281(14) 0.0216(13) 0.0250(14) -0.0003(10) 0.0026(10) 0.0001(10)
C19 0.0221(13) 0.0209(13) 0.0219(13) 0.0005(10) 0.0019(10) 0.0022(10)
C20 0.0254(14) 0.0319(14) 0.0220(14) 0.0005(11) 0.0024(10) -0.0055(11)
C21 0.0283(14) 0.0342(15) 0.0303(15) -0.0028(12) 0.0070(11) -0.0066(11)
C22 0.0267(14) 0.0313(15) 0.0275(15) -0.0046(11) -0.0031(10) -0.0016(11)
C23 0.0296(14) 0.0316(14) 0.0217(14) -0.0024(11) 0.0016(10) -0.0021(11)
C24 0.0224(13) 0.0289(14) 0.0244(14) 0.0006(11) 0.0016(10) 0.0003(10)
O1 0.0248(10) 0.0270(10) 0.0405(11) -0.0006(8) -0.0033(8) -0.0005(8)
O2 0.0269(10) 0.0303(10) 0.0273(10) -0.0033(7) 0.0076(7) 0.0017(7)
O3 0.0256(10) 0.0306(10) 0.0356(11) -0.0063(8) 0.0070(8) 0.0042(8)
O4 0.0336(10) 0.0224(10) 0.0223(10) -0.0025(7) 0.0017(7) 0.0022(8)

loop_
_atom_type_symbol
_atom_type_description
_atom_type_scat_dispersion_real
_atom_type_scat_dispersion_imag
_atom_type_scat_source
C C 0.0033 0.0016 'International Tables Vol C Tables 4.2.6.8 and 6.1.1.4'
H H 0.0000 0.0000 'International Tables Vol C Tables 4.2.6.8 and 6.1.1.4'
O O 0.0106 0.0060 'International Tables Vol C Tables 4.2.6.8 and 6.1.1.4'

loop_
_geom_angle_atom_site_label_1
_geom_angle_atom_site_label_2
_geom_angle_atom_site_label_3
_geom_angle
C11 C1 C9 105.35(17)
C11 C1 C2 111.92(18)
C9 C1 C2 110.23(18)
C11 C1 C6 107.70(18)
C9 C1 C6 113.71(18)
C2 C1 C6 107.96(17)
C3 C2 C13 112.38(19)
C3 C2 C1 108.48(18)
C13 C2 C1 119.32(18)
C4 C3 C2 114.42(19)
O2 C4 C5 123.0(2)
O2 C4 C3 112.6(2)
C5 C4 C3 124.4(2)
C4 C5 C7 118.4(2)
C4 C5 C6 120.3(2)
C7 C5 C6 121.3(2)
C5 C6 C1 110.52(19)
C5 C6 C19 112.93(18)
C1 C6 C19 112.23(18)
O3 C7 C5 120.9(2)
O3 C7 C8 117.6(2)
C5 C7 C8 121.4(2)
O1 C9 C10 120.4(2)
O1 C9 C1 117.0(2)
C10 C9 C1 122.7(2)
O4 C11 C12 120.3(2)
O4 C11 C1 121.2(2)
C12 C11 C1 118.5(2)
C18 C13 C14 109.60(19)
C18 C13 C2 108.35(19)
C14 C13 C2 116.15(19)
C15 C14 C13 110.94(19)
C16 C15 C14 111.5(2)
C17 C16 C15 109.4(2)
C16 C17 C18 111.8(2)
C17 C18 C13 113.6(2)
C20 C19 C24 110.04(19)
C20 C19 C6 115.08(19)
C24 C19 C6 111.67(18)
C21 C20 C19 111.8(2)
C22 C21 C20 111.4(2)
C21 C22 C23 110.4(2)
C22 C23 C24 111.0(2)
C23 C24 C19 112.4(2)

loop_
_geom_bond_atom_site_label_1
_geom_bond_atom_site_label_2
_geom_bond_distance
C1 C11 1.544(3)
C1 C9 1.551(3)
C1 C2 1.559(3)
C1 C6 1.567(3)
C2 C3 1.532(3)
C2 C13 1.554(3)
C3 C4 1.480(3)
C4 O2 1.334(3)
C4 C5 1.367(3)
C5 C7 1.438(3)
C5 C6 1.527(3)
C6 C19 1.580(3)
C7 O3 1.259(3)
C7 C8 1.494(3)
C9 O1 1.213(3)
C9 C10 1.492(3)
C11 O4 1.216(3)
C11 C12 1.503(3)
C13 C18 1.528(3)
C13 C14 1.534(3)
C14 C15 1.525(3)
C15 C16 1.517(3)
C16 C17 1.516(3)
C17 C18 1.517(3)
C19 C20 1.524(3)
C19 C24 1.532(3)
C20 C21 1.523(3)
C21 C22 1.517(4)
C22 C23 1.521(3)
C23 C24 1.528(3)

loop_
_geom_torsion_atom_site_label_1
_geom_torsion_atom_site_label_2
_geom_torsion_atom_site_label_3
_geom_torsion_atom_site_label_4
_geom_torsion
C11 C1 C2 C3 -177.13(18)
C9 C1 C2 C3 -60.2(2)
C6 C1 C2 C3 64.5(2)
C11 C1 C2 C13 -46.7(3)
C9 C1 C2 C13 70.2(2)
C6 C1 C2 C13 -165.09(19)
C13 C2 C3 C4 -178.14(19)
C1 C2 C3 C4 -44.0(3)
C2 C3 C4 O2 -167.84(19)
C2 C3 C4 C5 15.1(3)
O2 C4 C5 C7 -4.8(3)
C3 C4 C5 C7 171.9(2)
O2 C4 C5 C6 177.3(2)
C3 C4 C5 C6 -6.0(3)
C4 C5 C6 C1 26.6(3)
C7 C5 C6 C1 -151.3(2)
C4 C5 C6 C19 -100.1(2)
C7 C5 C6 C19 82.1(3)
C11 C1 C6 C5 -176.31(18)
C9 C1 C6 C5 67.4(2)
C2 C1 C6 C5 -55.3(2)
C11 C1 C6 C19 -49.3(2)
C9 C1 C6 C19 -165.61(18)
C2 C1 C6 C19 71.8(2)
C4 C5 C7 O3 8.5(3)
C6 C5 C7 O3 -173.6(2)
C4 C5 C7 C8 -169.1(2)
C6 C5 C7 C8 8.8(3)
C11 C1 C9 O1 60.4(3)
C2 C1 C9 O1 -60.5(3)
C6 C1 C9 O1 178.11(19)
C11 C1 C9 C10 -118.1(2)
C2 C1 C9 C10 121.0(2)
C6 C1 C9 C10 -0.4(3)
C9 C1 C11 O4 -141.7(2)
C2 C1 C11 O4 -21.9(3)
C6 C1 C11 O4 96.6(2)
C9 C1 C11 C12 39.7(3)
C2 C1 C11 C12 159.5(2)
C6 C1 C11 C12 -82.0(2)
C3 C2 C13 C18 -96.8(2)
C1 C2 C13 C18 134.6(2)
C3 C2 C13 C14 27.0(3)
C1 C2 C13 C14 -101.6(2)
C18 C13 C14 C15 -54.2(3)
C2 C13 C14 C15 -177.37(19)
C13 C14 C15 C16 59.0(3)
C14 C15 C16 C17 -58.5(3)
C15 C16 C17 C18 55.3(3)
C16 C17 C18 C13 -53.9(3)
C14 C13 C18 C17 52.4(3)
C2 C13 C18 C17 -179.95(19)
C5 C6 C19 C20 -3.5(3)
C1 C6 C19 C20 -129.2(2)
C5 C6 C19 C24 -129.8(2)
C1 C6 C19 C24 104.4(2)
C24 C19 C20 C21 -54.3(3)
C6 C19 C20 C21 178.5(2)
C19 C20 C21 C22 56.7(3)
C20 C21 C22 C23 -56.9(3)
C21 C22 C23 C24 56.0(3)
C22 C23 C24 C19 -55.4(3)
C20 C19 C24 C23 53.9(3)
C6 C19 C24 C23 -177.01(19)
